data_2012496
loop_
_publ_author_name
'Mercier, Nicolas'
'Seyeux, Antoine'
'Morel, Celine'
'Riou, Amedee'

_publ_section_title
;
 (2-Thienylmethyl)ammonium trichlorostannate(II): a hybrid salt
;
_journal_issue 2
_journal_name_full 'Acta Crystallographica Section C'
_journal_page_first m127
_journal_page_last m128
_journal_paper_doi 10.1107/S0108270101020856
_journal_volume 58
_journal_year 2002
_chemical_formula_iupac '[N H3 (C5 H5 S)] [Sn Cl3]'
_chemical_formula_moiety 'C5 H8 N S + , Cl3 Sn -'
_chemical_formula_sum 'C5 H8 Cl3 N S Sn'
_chemical_formula_weight 339.22
_chemical_name_systematic
;
2-Thienylmethylammonium trichlorostannate(II)
;
_space_group_IT_number 2
_symmetry_cell_setting triclinic
_symmetry_space_group_name_Hall '-P 1'
_symmetry_space_group_name_H-M 'P -1'
_atom_sites_solution_hydrogens geom
_atom_sites_solution_primary direct
_atom_sites_solution_secondary difmap
_cell_angle_alpha 75.604(5)
_cell_angle_beta 79.802(6)
_cell_angle_gamma 86.418(5)
_cell_formula_units_Z 4
_cell_length_a 5.9937(4)
_cell_length_b 11.9746(6)
_cell_length_c 15.7340(10)
_cell_measurement_reflns_used 25
_cell_measurement_temperature 293(2)
_cell_measurement_theta_max 15
_cell_measurement_theta_min 12.1
_cell_volume 1076.32(12)
_computing_cell_refinement 'CAD-4 EXPRESS'
_computing_data_collection 'CAD-4 EXPRESS (Enraf-Nonius, 1994)'
_computing_data_reduction 'MolEN (Enraf-Nonius, 1997)'
_computing_publication_material 'CIFGEN in MolEN'
_computing_structure_refinement 'SHELXL97 (Sheldrick, 1997)'
_computing_structure_solution 'SIR97 (Altomare et al., 1999)'
_diffrn_ambient_temperature 293(2)
_diffrn_measured_fraction_theta_full .999
_diffrn_measured_fraction_theta_max .999
_diffrn_measurement_device_type 'Enraf-Nonius CAD-4'
_diffrn_measurement_method \q/2\q
_diffrn_radiation_monochromator graphite
_diffrn_radiation_type MoK\a
_diffrn_radiation_wavelength .71073
_diffrn_reflns_av_R_equivalents .074
_diffrn_reflns_limit_h_max 8
_diffrn_reflns_limit_h_min 0
_diffrn_reflns_limit_k_max 16
_diffrn_reflns_limit_k_min -16
_diffrn_reflns_limit_l_max 22
_diffrn_reflns_limit_l_min -21
_diffrn_reflns_number 6286
_diffrn_reflns_theta_full 29.98
_diffrn_reflns_theta_max 29.98
_diffrn_reflns_theta_min 2.71
_diffrn_standards_decay_% 0
_diffrn_standards_interval_time 120
_diffrn_standards_number 3
_exptl_absorpt_coefficient_mu 3.255
_exptl_absorpt_correction_T_max .722
_exptl_absorpt_correction_T_min .453
_exptl_absorpt_correction_type refdelf
_exptl_absorpt_process_details '(DIFABS; Walker & Stuart, 1983)'
_exptl_crystal_colour colourless
_exptl_crystal_density_diffrn 2.093
_exptl_crystal_density_method 'not measured'
_exptl_crystal_description prism
_exptl_crystal_F_000 648
_exptl_crystal_size_max .4
_exptl_crystal_size_mid .2
_exptl_crystal_size_min .1
_refine_diff_density_max 1.24
_refine_diff_density_min -.93
_refine_ls_extinction_coef .0052(6)
_refine_ls_extinction_expression Fc^*^=kFc[1+0.001xFc^2^\l^3^/sin(2\q)]^-1/4^
_refine_ls_extinction_method 'SHELXL97 (Sheldrick, 1997)'
_refine_ls_goodness_of_fit_ref 1.122
_refine_ls_hydrogen_treatment constr
_refine_ls_matrix_type full
_refine_ls_number_parameters 202
_refine_ls_number_reflns 6282
_refine_ls_number_restraints 0
_refine_ls_restrained_S_all 1.122
_refine_ls_R_factor_all .062
_refine_ls_R_factor_gt .038
_refine_ls_shift/su_max .001
_refine_ls_shift/su_mean .000
_refine_ls_structure_factor_coef Fsqd
_refine_ls_weighting_details 'calc w = 1/[\s^2^(Fo^2^)+(0.0541P)^2^+1.9104P] where P=(Fo^2^+2Fc^2^)/3'
_refine_ls_weighting_scheme calc
_refine_ls_wR_factor_gt .095
_refine_ls_wR_factor_ref .118
_reflns_number_gt 4790
_reflns_number_total 6282
_reflns_threshold_expression I>2\s(I)
_cod_data_source_file gd1180.cif
_cod_data_source_block I
_cod_original_cell_volume 1076.32(11)
_cod_original_sg_symbol_H-M P-1
_cod_database_code 2012496
_cod_database_fobs_code 2012496

loop_
_symmetry_equiv_pos_as_xyz
'x, y, z'
'-x, -y, -z'

loop_
_atom_site_label
_atom_site_fract_x
_atom_site_fract_y
_atom_site_fract_z
_atom_site_U_iso_or_equiv
_atom_site_adp_type
_atom_site_calc_flag
_atom_site_refinement_flags
_atom_site_occupancy
_atom_site_disorder_assembly
_atom_site_disorder_group
_atom_site_type_symbol
Sn1 .03367(5) 1.09917(3) .35546(2) .03669(10) Uani d . 1 . . Sn
Cl1 -.0115(3) 1.16334(14) .49688(9) .0544(3) Uani d . 1 . . Cl
Cl2 .0505(3) 1.30203(12) .26068(10) .0605(4) Uani d . 1 . . Cl
Cl3 -.4008(2) 1.09900(12) .36399(9) .0484(3) Uani d . 1 . . Cl
Sn2 .19024(6) .90690(3) .09874(2) .03901(10) Uani d . 1 . . Sn
Cl4 .0602(2) .83168(13) .26325(8) .0503(3) Uani d . 1 . . Cl
Cl5 .5878(2) .93492(13) .12343(10) .0502(3) Uani d . 1 . . Cl
Cl6 .0959(2) 1.11072(11) .11288(11) .0522(3) Uani d . 1 . . Cl
N1 .5216(8) .8334(4) .3507(4) .0514(10) Uani d . 1 . . N
H1A .6283 .8356 .3032 .077 Uiso calc R 1 . . H
H1B .5282 .8964 .3704 .077 Uiso calc R 1 . . H
H1C .3859 .8301 .336 .077 Uiso calc R 1 . . H
C1 .5590(10) .7300(5) .4216(4) .0489(11) Uani d . 1 . . C
H1D .4637 .7359 .477 .059 Uiso calc R 1 . . H
H1E .7158 .7267 .4302 .059 Uiso calc R 1 . . H
S1 .7092(3) .54236(17) .34777(13) .0654(4) Uani d . 1 . . S
C2 .5060(9) .6221(4) .3986(3) .0410(9) Uani d . 1 . . C
C3 .2787(9) .5704(3) .4174(3) .0393(9) Uani d . 1 . . C
H3 .1433 .5997 .4432 .047 Uiso calc R 1 . . H
C4 .3109(12) .4658(5) .3877(4) .0572(14) Uani d . 1 . . C
H4 .1916 .4171 .3932 .069 Uiso calc R 1 . . H
C5 .5228(14) .4423(5) .3514(4) .0630(17) Uani d . 1 . . C
H5 .5624 .3766 .3302 .076 Uiso calc R 1 . . H
N2 .4229(9) .7935(4) -.1532(3) .0518(11) Uani d . 1 . . N
H2A .3033 .8338 -.1339 .078 Uiso calc R 1 . . H
H2B .4365 .8034 -.2118 .078 Uiso calc R 1 . . H
H2C .5475 .8176 -.1403 .078 Uiso calc R 1 . . H
C6 .3920(14) .6698(5) -.1091(4) .0626(16) Uani d . 1 . . C
H6A .2573 .6434 -.124 .075 Uiso calc R 1 . . H
H6B .521 .6258 -.1312 .075 Uiso calc R 1 . . H
S2 .1336(3) .59464(19) .05973(15) .0721(5) Uani d . 1 . . S
C7 .3693(9) .6485(4) -.0116(4) .0430(10) Uani d . 1 . . C
C8 .5333(9) .6637(5) .0406(4) .0493(12) Uani d . 1 . . C
H8 .6785 .6909 .0164 .059 Uiso calc R 1 . . H
C9 .4544(16) .6345(6) .1273(5) .074(2) Uani d . 1 . . C
H9 .54 .6409 .1697 .089 Uiso calc R 1 . . H
C10 .2456(16) .5959(6) .1489(5) .073(2) Uani d . 1 . . C
H10 .17 .5721 .2072 .088 Uiso calc R 1 . . H

loop_
_atom_site_aniso_label
_atom_site_aniso_U_11
_atom_site_aniso_U_22
_atom_site_aniso_U_33
_atom_site_aniso_U_12
_atom_site_aniso_U_13
_atom_site_aniso_U_23
Sn1 .03522(16) .03751(17) .03874(16) .00005(11) -.00533(11) -.01262(12)
Cl1 .0592(8) .0648(8) .0457(6) -.0067(6) -.0077(5) -.0249(6)
Cl2 .0820(10) .0395(6) .0548(7) -.0088(6) -.0015(7) -.0069(5)
Cl3 .0386(5) .0512(7) .0548(7) -.0036(5) -.0101(5) -.0094(5)
Sn2 .04184(18) .04127(18) .03579(16) -.00135(12) -.00828(12) -.01141(12)
Cl4 .0449(6) .0621(8) .0381(5) -.0043(5) -.0043(4) -.0021(5)
Cl5 .0355(5) .0566(7) .0573(7) -.0008(5) -.0087(5) -.0112(6)
Cl6 .0460(6) .0398(6) .0707(8) .0044(5) -.0122(6) -.0125(6)
N1 .049(2) .041(2) .064(3) -.0040(18) -.014(2) -.007(2)
C1 .054(3) .044(3) .051(3) -.005(2) -.019(2) -.010(2)
S1 .0600(9) .0692(10) .0658(10) .0074(7) -.0076(7) -.0181(8)
C2 .043(2) .037(2) .042(2) .0015(18) -.0108(18) -.0061(18)
C3 .057(3) .0200(17) .040(2) -.0045(17) -.0139(19) -.0008(15)
C4 .071(4) .041(3) .061(3) -.010(3) -.022(3) -.004(2)
C5 .093(5) .042(3) .057(3) .018(3) -.023(3) -.016(2)
N2 .058(3) .054(3) .037(2) .004(2) -.0047(19) -.0025(18)
C6 .092(5) .045(3) .050(3) .008(3) -.005(3) -.015(2)
S2 .0547(9) .0748(11) .0809(12) -.0120(8) -.0013(8) -.0120(9)
C7 .046(2) .034(2) .048(3) .0060(18) -.007(2) -.0091(19)
C8 .041(2) .041(2) .065(3) .0040(19) -.021(2) -.004(2)
C9 .101(6) .055(4) .070(4) .000(4) -.044(4) -.001(3)
C10 .109(6) .046(3) .050(3) .005(3) .009(3) -.001(3)

loop_
_atom_type_symbol
_atom_type_description
_atom_type_scat_dispersion_real
_atom_type_scat_dispersion_imag
_atom_type_scat_source
C C .0033 .0016 'International Tables Vol C Tables 4.2.6.8 and 6.1.1.4'
H H 0 0 'International Tables Vol C Tables 4.2.6.8 and 6.1.1.4'
Cl Cl .1484 .1585 'International Tables Vol C Tables 4.2.6.8 and 6.1.1.4'
N N .0061 .0033 'International Tables Vol C Tables 4.2.6.8 and 6.1.1.4'
S S .1246 .1234 'International Tables Vol C Tables 4.2.6.8 and 6.1.1.4'
Sn Sn -.6537 1.4246 'International Tables Vol C Tables 4.2.6.8 and 6.1.1.4'

loop_
_geom_angle_atom_site_label_1
_geom_angle_atom_site_label_2
_geom_angle_atom_site_label_3
_geom_angle_site_symmetry_1
_geom_angle_site_symmetry_3
_geom_angle
_geom_angle_publ_flag
Cl1 Sn1 Cl2 . . 93.16(5) yes
Cl1 Sn1 Cl3 . . 91.16(5) yes
Cl2 Sn1 Cl3 . . 90.81(5) yes
Cl1 Sn1 Cl1 . 2_576 80.67(5) yes
Cl2 Sn1 Cl1 . 2_576 173.79(4) yes
Cl3 Sn1 Cl1 . 2_576 90.03(4) yes
Cl1 Sn1 Cl3 . 1_655 83.98(4) yes
Cl2 Sn1 Cl3 . 1_655 91.06(5) yes
Cl3 Sn1 Cl3 . 1_655 174.88(6) yes
Cl1 Sn1 Cl3 2_576 1_655 87.60(4) yes
Sn1 Cl1 Sn1 . 2_576 99.33(5) ?
Sn1 Cl3 Sn1 . 1_455 174.88(6) ?
Cl4 Sn2 Cl6 . . 90.34(5) yes
Cl4 Sn2 Cl5 . . 91.23(5) yes
Cl6 Sn2 Cl5 . . 88.05(5) yes
Cl4 Sn2 Cl5 . 1_455 76.30(4) yes
Cl6 Sn2 Cl5 . 1_455 74.16(4) yes
Cl5 Sn2 Cl5 . 1_455 157.98(6) yes
Cl4 Sn2 Cl5 . 2_675 168.17(4) yes
Cl6 Sn2 Cl5 . 2_675 79.77(4) yes
Cl5 Sn2 Cl5 . 2_675 82.03(4) yes
Cl5 Sn2 Cl5 1_455 2_675 106.79(3) yes
Cl4 Sn2 Sn2 . 2_575 128.81(3) ?
Cl6 Sn2 Sn2 . 2_575 67.82(4) ?
Cl5 Sn2 Sn2 . 2_575 131.07(4) ?
Cl5 Sn2 Sn2 1_455 2_575 53.75(2) ?
Cl5 Sn2 Sn2 2_675 2_575 53.04(2) ?
Sn2 Cl5 Sn2 . 1_655 157.98(6) ?
Sn2 Cl5 Sn2 . 2_675 97.97(4) ?
Sn2 Cl5 Sn2 1_655 2_675 73.21(3) ?
C1 N1 H1A . . 109.5 ?
C1 N1 H1B . . 109.5 ?
H1A N1 H1B . . 109.5 ?
C1 N1 H1C . . 109.5 ?
H1A N1 H1C . . 109.5 ?
H1B N1 H1C . . 109.5 ?
N1 C1 C2 . . 111.4(4) ?
N1 C1 H1D . . 109.3 ?
C2 C1 H1D . . 109.3 ?
N1 C1 H1E . . 109.3 ?
C2 C1 H1E . . 109.3 ?
H1D C1 H1E . . 108 ?
C5 S1 C2 . . 92.2(3) ?
C3 C2 C1 . . 125.3(5) ?
C3 C2 S1 . . 112.3(4) ?
C1 C2 S1 . . 122.4(4) ?
C4 C3 C2 . . 105.7(5) ?
C4 C3 H3 . . 127.1 ?
C2 C3 H3 . . 127.1 ?
C5 C4 C3 . . 116.2(6) ?
C5 C4 H4 . . 121.9 ?
C3 C4 H4 . . 121.9 ?
C4 C5 S1 . . 113.6(5) ?
C4 C5 H5 . . 123.2 ?
S1 C5 H5 . . 123.2 ?
C6 N2 H2A . . 109.5 ?
C6 N2 H2B . . 109.5 ?
H2A N2 H2B . . 109.5 ?
C6 N2 H2C . . 109.5 ?
H2A N2 H2C . . 109.5 ?
H2B N2 H2C . . 109.5 ?
C7 C6 N2 . . 111.7(5) ?
C7 C6 H6A . . 109.3 ?
N2 C6 H6A . . 109.3 ?
C7 C6 H6B . . 109.3 ?
N2 C6 H6B . . 109.3 ?
H6A C6 H6B . . 107.9 ?
C10 S2 C7 . . 93.0(4) ?
C8 C7 C6 . . 128.9(6) ?
C8 C7 S2 . . 107.6(4) ?
C6 C7 S2 . . 123.5(5) ?
C9 C8 C7 . . 112.4(6) ?
C9 C8 H8 . . 123.8 ?
C7 C8 H8 . . 123.8 ?
C10 C9 C8 . . 115.0(7) ?
C10 C9 H9 . . 122.5 ?
C8 C9 H9 . . 122.5 ?
C9 C10 S2 . . 112.0(6) ?
C9 C10 H10 . . 124 ?
S2 C10 H10 . . 124 ?

loop_
_geom_bond_atom_site_label_1
_geom_bond_atom_site_label_2
_geom_bond_site_symmetry_2
_geom_bond_distance
_geom_bond_publ_flag
Sn1 Cl1 . 2.4951(13) yes
Sn1 Cl2 . 2.5122(15) yes
Sn1 Cl3 . 2.5837(13) yes
Sn1 Cl1 2_576 3.4071(17) yes
Sn1 Cl3 1_655 3.4159(13) yes
Cl1 Sn1 2_576 3.4071(17) ?
Sn2 Cl4 . 2.5165(13) yes
Sn2 Cl6 . 2.5257(14) yes
Sn2 Cl5 . 2.5366(13) yes
Sn2 Cl5 1_455 3.5662(13) yes
Sn2 Cl5 2_675 3.5990(15) yes
Sn2 Sn2 2_575 4.2726(7) ?
N1 C1 . 1.481(7) ?
N1 H1A . .89 ?
N1 H1B . .89 ?
N1 H1C . .89 ?
C1 C2 . 1.491(7) ?
C1 H1D . .97 ?
C1 H1E . .97 ?
S1 C5 . 1.672(8) ?
S1 C2 . 1.710(5) ?
C2 C3 . 1.483(7) ?
C3 C4 . 1.433(8) ?
C3 H3 . .93 ?
C4 C5 . 1.341(10) ?
C4 H4 . .93 ?
C5 H5 . .93 ?
N2 C6 . 1.478(8) ?
N2 H2A . .89 ?
N2 H2B . .89 ?
N2 H2C . .89 ?
C6 C7 . 1.475(8) ?
C6 H6A . .97 ?
C6 H6B . .97 ?
S2 C10 . 1.663(9) ?
S2 C7 . 1.693(6) ?
C7 C8 . 1.433(7) ?
C8 C9 . 1.328(10) ?
C8 H8 . .93 ?
C9 C10 . 1.319(12) ?
C9 H9 . .93 ?
C10 H10 . .93 ?

loop_
_geom_hbond_atom_site_label_D
_geom_hbond_atom_site_label_H
_geom_hbond_atom_site_label_A
_geom_hbond_site_symmetry_A
_geom_hbond_distance_DH
_geom_hbond_distance_HA
_geom_hbond_distance_DA
_geom_hbond_angle_DHA
_geom_hbond_publ_flag
N1 H1B Cl3 1_655 .89 2.46 3.306(5) 158 yes
N1 H1A Cl4 1_655 .89 2.55 3.278(5) 139 yes
N1 H1A Cl5 . .89 2.83 3.438(5) 127 yes
N1 H1C Cl4 . .89 2.43 3.303(5) 168 yes
N2 H2B Cl3 2_575 .89 2.43 3.269(5) 157 yes
N2 H2A Cl6 2_575 .89 2.43 3.256(5) 155 yes
N2 H2C Cl6 2_675 .89 2.50 3.386(6) 177 yes
